data_7051074
loop_
_publ_author_name
'Herber, Ulrich'
'Guerrero Sanchez, Rita'
'Gevert, Olaf'
'Laubender, Matthias'
'Werner, Helmut'

_publ_contact_author
;
        Prof. Dr. Helmut Werner
        Institut f\"ur Anorganische Chemie
        Universit\"at W\"urzburg
        Am Hubland
        D-97074 W\"urzburg
        Deutschland
;
_publ_section_title
;
 PX3-induced migratory insertion reactions of half-sandwich-type
 carbenerhodium(I) complexes
;
_journal_issue 3
_journal_name_full 'New Journal of Chemistry'
_journal_page_first 396
_journal_paper_doi 10.1039/b008601k
_journal_volume 25
_journal_year 2001
_chemical_formula_sum 'C27 H36 F3 P2 Rh'
_space_group_IT_number 15
_symmetry_cell_setting monoclinic
_symmetry_Int_Tables_number 15
_symmetry_space_group_name_Hall '-C 2yc'
_symmetry_space_group_name_H-M 'C 1 2/c 1'
_audit_creation_date 1999-01-07
_audit_creation_method CSD-ConQuest-V1
_cell_angle_alpha 90
_cell_angle_beta 96.82(9)
_cell_angle_gamma 90
_cell_formula_units_Z 8
_cell_length_a 34.48(9)
_cell_length_b 8.96(2)
_cell_length_c 17.67(3)
_cell_volume 5420(2)
_cod_data_source_file b008601k.txt
_cod_data_source_block CSD_CIF_PULRIX
_cod_original_sg_symbol_H-M 'C 2/c'
_cod_original_formula_sum 'C27 H36 F3 P2 Rh1'
_cod_database_code 7051074

loop_
_symmetry_equiv_pos_site_id
_symmetry_equiv_pos_as_xyz
1 x,y,z
2 -x,y,1/2-z
3 1/2+x,1/2+y,z
4 1/2-x,1/2+y,1/2-z
5 -x,-y,-z
6 x,-y,-1/2+z
7 -1/2-x,-1/2-y,-z
8 -1/2+x,-1/2-y,-1/2+z

loop_
_atom_site_label
_atom_site_type_symbol
_atom_site_fract_x
_atom_site_fract_y
_atom_site_fract_z
Rh1 Rh 0.4117(1) 0.1698(1) 0.4995(1)
P1 P 0.4159(1) 0.2625(1) 0.3810(1)
P2 P 0.4582(1) 0.2898(1) 0.5558(1)
F1 F 0.4723(1) 0.2463(5) 0.6379(2)
F2 F 0.4986(1) 0.3023(6) 0.5310(2)
F3 F 0.4577(1) 0.4577(4) 0.5730(3)
C1 C 0.3638(1) 0.1139(4) 0.5757(2)
C2 C 0.3976(1) 0.0208(4) 0.5926(2)
C3 C 0.4015(1) -0.0745(4) 0.5306(2)
C4 C 0.3731(1) -0.0314(5) 0.4728(2)
C5 C 0.3489(1) 0.0824(4) 0.5005(2)
C6 C 0.3478(1) 0.2192(4) 0.6316(2)
C7 C 0.3670(1) 0.2551(5) 0.3229(2)
C8 C 0.4364(1) 0.4541(4) 0.3736(2)
C9 C 0.4474(1) 0.1479(5) 0.3251(2)
C10 C 0.3365(2) 0.3531(6) 0.3554(3)
C11 C 0.3666(2) 0.2827(9) 0.2378(3)
C12 C 0.4129(2) 0.5715(5) 0.4101(3)
C13 C 0.4453(2) 0.5052(7) 0.2948(3)
C14 C 0.4330(2) -0.0132(5) 0.3177(3)
C15 C 0.4900(2) 0.1532(7) 0.3600(4)
C16 C 0.3276(1) 0.3537(4) 0.5925(2)
C17 C 0.2878(1) 0.3566(5) 0.5680(2)
C18 C 0.2710(2) 0.4794(6) 0.5306(3)
C19 C 0.2925(2) 0.6024(6) 0.5173(3)
C20 C 0.3317(2) 0.6020(5) 0.5422(3)
C21 C 0.3490(1) 0.4790(5) 0.5787(3)
C22 C 0.3220(1) 0.1388(5) 0.6829(2)
C23 C 0.3004(2) 0.0153(7) 0.6595(3)
C24 C 0.2752(2) -0.0510(8) 0.7068(5)
C25 C 0.2722(2) 0.0047(11) 0.7764(5)
C26 C 0.2947(2) 0.1235(11) 0.8022(4)
C27 C 0.3193(2) 0.1921(7) 0.7553(3)
H1 H 0.4132(12) 0.0235(46) 0.6375(25)
H2 H 0.4227(13) -0.1433(51) 0.5309(25)
H3 H 0.3685(13) -0.0608(52) 0.4291(26)
H4 H 0.3265(12) 0.1306(47) 0.4754(23)
H5 H 0.3712(12) 0.2606(47) 0.6684(23)
H6 H 0.3607(13) 0.1614(49) 0.3326(26)
H7 H 0.4623(12) 0.4411(46) 0.4074(23)
H8 H 0.4470(12) 0.1970(49) 0.2746(27)
H9 H 0.3409(18) 0.3503(63) 0.4153(39)
H10 H 0.3136(19) 0.3255(65) 0.3374(37)
H11 H 0.3398(17) 0.4539(73) 0.3402(34)
H12 H 0.3879(21) 0.2307(91) 0.2148(42)
H13 H 0.3733(21) 0.3867(87) 0.2271(41)
H14 H 0.3426(22) 0.2636(84) 0.2174(44)
H15 H 0.4107(17) 0.5484(72) 0.4570(36)
H16 H 0.3902(18) 0.5965(69) 0.3806(34)
H17 H 0.4314(17) 0.6723(65) 0.4212(32)
H18 H 0.4608(21) 0.4369(84) 0.2702(41)
H19 H 0.4591(20) 0.6004(92) 0.3016(39)
H20 H 0.4214(22) 0.5191(77) 0.2626(40)
H21 H 0.4058(19) -0.0170(67) 0.2977(35)
H22 H 0.4362(16) -0.0575(67) 0.3691(35)
H23 H 0.4512(16) -0.0673(70) 0.2849(34)
H24 H 0.4952(18) 0.1137(78) 0.4111(40)
H25 H 0.5010(19) 0.2470(83) 0.3638(39)
H26 H 0.5044(19) 0.0922(77) 0.3354(38)
H27 H 0.2728(13) 0.2772(55) 0.5791(25)
H28 H 0.2449(16) 0.4724(57) 0.5123(29)
H29 H 0.2790(15) 0.6871(59) 0.4816(31)
H30 H 0.3440(16) 0.6782(59) 0.5286(33)
H31 H 0.3755(14) 0.4776(52) 0.5964(25)
H32 H 0.3020(16) -0.0296(65) 0.6210(31)
H33 H 0.2625(21) -0.1426(80) 0.6831(40)
H34 H 0.2569(20) -0.0334(78) 0.8126(39)
H35 H 0.2929(20) 0.1632(69) 0.8503(43)
H36 H 0.3316(17) 0.2711(64) 0.7654(36)

loop_
_atom_type_symbol
_atom_type_radius_bond
C 0.68
H 0.23
F 0.64
P 1.05
Rh 1.40
